data_4507884
loop_
_publ_author_name
'Lee, Sumi'
'Oh, Seungwhan'
'Lee, Joosub'
'Malpani, Yashwardhan'
'Jung, Young-Sik'
'Kang, Baotao'
'Lee, Jin Yong'
'Ozasa, Kazunari'
'Isoshima, Takashi'
'Lee, Sang Yun'
'Hara, Masahiko'
'Hashizume, Daisuke'
'Kim, Jong-Man'

_publ_section_title
;
 Stimulus-responsive azobenzene supramolecules: fibers, gels, and hollow
 spheres.
;
_journal_issue 19
_journal_name_full 'Langmuir : the ACS journal of surfaces and colloids'
_journal_page_first 5869
_journal_page_last 5877
_journal_paper_doi 10.1021/la400159m
_journal_volume 29
_journal_year 2013
_chemical_formula_moiety 'C30 H22 N6 O2'
_chemical_formula_sum 'C30 H22 N6 O2'
_chemical_formula_weight 498.54
_chemical_name_systematic
; 
 ? 
;
_space_group_IT_number 15
_symmetry_cell_setting monoclinic
_symmetry_space_group_name_Hall '-C 2yc'
_symmetry_space_group_name_H-M 'C 1 2/c 1'
_atom_sites_solution_hydrogens geom
_atom_sites_solution_primary direct
_atom_sites_solution_secondary difmap
_audit_creation_method SHELXL-97
_cell_angle_alpha 90
_cell_angle_beta 103.160(4)
_cell_angle_gamma 90
_cell_formula_units_Z 12
_cell_length_a 59.367(7)
_cell_length_b 4.7106(5)
_cell_length_c 39.948(4)
_cell_measurement_reflns_used 38216
_cell_measurement_temperature 90
_cell_measurement_theta_max 25.34
_cell_measurement_theta_min 1.39
_cell_volume 10878(2)
_computing_cell_refinement HKL2000
_computing_data_collection CrystalClear
_computing_data_reduction HKL2000
_computing_molecular_graphics 'ORTEP-3 for Windows'
_computing_publication_material SHELXL-97
_computing_structure_refinement SHELXL-97
_computing_structure_solution SIR2002
_diffrn_ambient_temperature 90
_diffrn_detector_area_resol_mean 7.31
_diffrn_measured_fraction_theta_full 0.961
_diffrn_measured_fraction_theta_max 0.961
_diffrn_measurement_device_type 'Rigaku AFC-8 with Saturn70 CCD'
_diffrn_measurement_method \w-scan
_diffrn_radiation_monochromator confocal
_diffrn_radiation_source 'fine-focus rotating anode'
_diffrn_radiation_type MoK\a
_diffrn_radiation_wavelength 0.71073
_diffrn_reflns_av_R_equivalents 0.1299
_diffrn_reflns_av_sigmaI/netI 0.3447
_diffrn_reflns_limit_h_max 70
_diffrn_reflns_limit_h_min -70
_diffrn_reflns_limit_k_max 5
_diffrn_reflns_limit_k_min -5
_diffrn_reflns_limit_l_max 44
_diffrn_reflns_limit_l_min -48
_diffrn_reflns_number 35007
_diffrn_reflns_theta_full 25.34
_diffrn_reflns_theta_max 25.34
_diffrn_reflns_theta_min 1.39
_diffrn_standards_number 0
_exptl_absorpt_coefficient_mu 0.060
_exptl_absorpt_correction_type none
_exptl_crystal_colour red
_exptl_crystal_density_diffrn 0.913
_exptl_crystal_density_method 'not measured'
_exptl_crystal_description needle
_exptl_crystal_F_000 3120
_exptl_crystal_size_max 0.14
_exptl_crystal_size_mid 0.05
_exptl_crystal_size_min 0.04
_platon_squeeze_details
;
;
_refine_diff_density_max 0.292
_refine_diff_density_min -0.323
_refine_diff_density_rms 0.081
_refine_ls_extinction_method none
_refine_ls_goodness_of_fit_ref 0.793
_refine_ls_hydrogen_treatment constr
_refine_ls_matrix_type full
_refine_ls_number_parameters 534
_refine_ls_number_reflns 9588
_refine_ls_number_restraints 14
_refine_ls_restrained_S_all 0.793
_refine_ls_R_factor_all 0.2300
_refine_ls_R_factor_gt 0.1050
_refine_ls_shift/su_max 0.000
_refine_ls_shift/su_mean 0.000
_refine_ls_structure_factor_coef Fsqd
_refine_ls_weighting_details 'calc w=1/[\s^2^(Fo^2^)+(0.1226P)^2^] where P=(Fo^2^+2Fc^2^)/3'
_refine_ls_weighting_scheme calc
_refine_ls_wR_factor_gt 0.2511
_refine_ls_wR_factor_ref 0.2858
_reflns_number_gt 2479
_reflns_number_total 9588
_reflns_threshold_expression I>2\s(I)
_cod_data_source_file la400159m_si_002.cif
_cod_data_source_block shelxl
_cod_original_cell_volume 10878.4(19)
_cod_original_sg_symbol_Hall '-C 2cy'
_cod_original_sg_symbol_H-M 'C 2/c'
_cod_database_code 4507884

loop_
_symmetry_equiv_pos_as_xyz
'x, y, z'
'-x, y, -z+1/2'
'x+1/2, y+1/2, z'
'-x+1/2, y+1/2, -z+1/2'
'-x, -y, -z'
'x, -y, z-1/2'
'-x+1/2, -y+1/2, -z'
'x+1/2, -y+1/2, z-1/2'

loop_
_atom_site_label
_atom_site_type_symbol
_atom_site_fract_x
_atom_site_fract_y
_atom_site_fract_z
_atom_site_U_iso_or_equiv
_atom_site_adp_type
_atom_site_occupancy
_atom_site_symmetry_multiplicity
_atom_site_calc_flag
_atom_site_refinement_flags
_atom_site_disorder_assembly
_atom_site_disorder_group
O1 O 0.59431(6) 0.2685(8) 0.53728(10) 0.0348(11) Uani 1 1 d . . .
O2 O 0.57684(6) 1.1086(8) 0.41469(11) 0.0361(11) Uani 1 1 d . . .
O3 O 0.67372(7) 0.4902(9) 0.46151(12) 0.0451(12) Uani 1 1 d . . .
N2 N 0.56754(8) 1.1758(10) 0.46737(14) 0.0392(14) Uani 1 1 d . . .
H2 H 0.5709 1.1137 0.4887 0.047 Uiso 1 1 calc R . .
N5 N 0.63270(9) 0.2795(11) 0.55995(14) 0.0398(14) Uani 1 1 d . . .
H5 H 0.6459 0.3454 0.5568 0.048 Uiso 1 1 calc R . .
N7 N 0.66059(8) 0.8545(10) 0.42514(12) 0.0351(14) Uani 1 1 d D . .
H7 H 0.6495 0.9820 0.4211 0.042 Uiso 1 1 calc R A 1
N11 N 0.65846(10) -0.3594(11) 0.70098(16) 0.0465(16) Uani 1 1 d . . .
N14 N 0.73143(9) 1.2015(14) 0.33820(16) 0.0551(17) Uani 1 1 d . B .
N15 N 0.73571(10) 1.0262(14) 0.36275(18) 0.0641(19) Uani 1 1 d D . .
N16 N 0.63910(12) -0.3627(12) 0.67934(16) 0.0546(17) Uani 1 1 d . . .
N17 N 0.49016(9) 2.0872(10) 0.40853(15) 0.0391(14) Uani 1 1 d . . .
N18 N 0.49477(9) 1.9799(12) 0.43855(16) 0.0470(15) Uani 1 1 d . . .
C1 C 0.61733(9) 0.5329(12) 0.50719(15) 0.0256(15) Uani 1 1 d . . .
C2 C 0.59909(10) 0.7060(13) 0.49354(16) 0.0336(16) Uani 1 1 d . . .
H2A H 0.5861 0.7123 0.5036 0.040 Uiso 1 1 calc R . .
C3 C 0.59945(11) 0.8729(14) 0.46501(18) 0.0429(18) Uani 1 1 d . . .
C4 C 0.61857(9) 0.8627(12) 0.44965(16) 0.0314(16) Uani 1 1 d . B .
H4 H 0.6187 0.9699 0.4295 0.038 Uiso 1 1 calc R . .
C5 C 0.63718(10) 0.6932(12) 0.46448(18) 0.0372(17) Uani 1 1 d . . .
C6 C 0.63683(10) 0.5243(12) 0.49306(16) 0.0338(16) Uani 1 1 d . B .
H6 H 0.6496 0.4056 0.5027 0.041 Uiso 1 1 calc R . .
C7 C 0.61443(11) 0.3552(13) 0.53573(17) 0.0336(16) Uani 1 1 d . . .
C8 C 0.63486(14) 0.1084(14) 0.5906(2) 0.053(2) Uani 1 1 d . . .
C9 C 0.65393(12) 0.1313(15) 0.61661(19) 0.051(2) Uani 1 1 d . . .
H9 H 0.6660 0.2556 0.6141 0.061 Uiso 1 1 calc R . .
C10 C 0.65617(12) -0.0209(16) 0.64652(19) 0.056(2) Uani 1 1 d . . .
H10 H 0.6698 -0.0055 0.6643 0.067 Uiso 1 1 calc R . .
C11 C 0.63824(11) -0.1970(14) 0.65016(18) 0.0391(17) Uani 1 1 d . . .
C12 C 0.61807(11) -0.2245(14) 0.62378(17) 0.0398(17) Uani 1 1 d . . .
H12 H 0.6059 -0.3463 0.6265 0.048 Uiso 1 1 calc R . .
C13 C 0.61647(10) -0.0702(11) 0.59388(16) 0.0263(15) Uani 1 1 d . . .
H13 H 0.6031 -0.0847 0.5757 0.032 Uiso 1 1 calc R . .
C14 C 0.65910(12) -0.5365(15) 0.73111(19) 0.0454(19) Uani 1 1 d . . .
C15 C 0.67756(13) -0.4942(15) 0.75772(19) 0.0509(19) Uani 1 1 d . . .
H15 H 0.6889 -0.3559 0.7561 0.061 Uiso 1 1 calc R . .
C16 C 0.67964(18) -0.655(2) 0.7873(3) 0.094(3) Uani 1 1 d . . .
H16 H 0.6925 -0.6271 0.8061 0.113 Uiso 1 1 calc R . .
C17 C 0.6626(2) -0.8619(18) 0.7895(3) 0.076(3) Uani 1 1 d . . .
H17 H 0.6642 -0.9773 0.8094 0.092 Uiso 1 1 calc R . .
C18 C 0.6430(2) -0.894(2) 0.7613(3) 0.105(4) Uani 1 1 d . . .
H18 H 0.6311 -1.0257 0.7623 0.126 Uiso 1 1 calc R . .
C19 C 0.64209(13) -0.7277(14) 0.73282(19) 0.0477(19) Uani 1 1 d . . .
H19 H 0.6293 -0.7461 0.7138 0.057 Uiso 1 1 calc R . .
C20 C 0.58025(9) 1.0671(12) 0.44744(18) 0.0316(16) Uani 1 1 d . . .
C21 C 0.54913(11) 1.3784(13) 0.4599(2) 0.0417(18) Uani 1 1 d . . .
C22 C 0.53815(10) 1.4667(13) 0.48426(18) 0.0392(17) Uani 1 1 d . . .
H22 H 0.5431 1.3951 0.5070 0.047 Uiso 1 1 calc R . .
C23 C 0.51984(10) 1.6587(13) 0.47719(17) 0.0342(17) Uani 1 1 d . . .
H23 H 0.5123 1.7146 0.4947 0.041 Uiso 1 1 calc R . .
C24 C 0.51282(11) 1.7666(13) 0.44437(18) 0.0387(17) Uani 1 1 d . . .
C25 C 0.52340(11) 1.6757(14) 0.4175(2) 0.054(2) Uani 1 1 d . . .
H25 H 0.5182 1.7443 0.3947 0.065 Uiso 1 1 calc R . .
C26 C 0.54149(10) 1.4849(13) 0.42566(17) 0.0386(17) Uani 1 1 d . . .
H26 H 0.5490 1.4235 0.4083 0.046 Uiso 1 1 calc R . .
C27 C 0.47202(10) 2.2846(12) 0.40222(16) 0.0271(15) Uani 1 1 d . . .
C28 C 0.45684(10) 2.3436(13) 0.42288(17) 0.0397(17) Uani 1 1 d . . .
H28 H 0.4585 2.2460 0.4441 0.048 Uiso 1 1 calc R . .
C29 C 0.43938(11) 2.5397(14) 0.41351(19) 0.0461(19) Uani 1 1 d . . .
H29 H 0.4288 2.5709 0.4277 0.055 Uiso 1 1 calc R . .
C30 C 0.43725(11) 2.6938(14) 0.38280(19) 0.0436(18) Uani 1 1 d . . .
H30 H 0.4256 2.8348 0.3766 0.052 Uiso 1 1 calc R . .
C31 C 0.45190(13) 2.6402(17) 0.3620(2) 0.065(2) Uani 1 1 d . . .
H31 H 0.4502 2.7388 0.3408 0.078 Uiso 1 1 calc R . .
C32 C 0.46972(13) 2.4381(16) 0.3718(2) 0.063(2) Uani 1 1 d . . .
H32 H 0.4803 2.4064 0.3576 0.075 Uiso 1 1 calc R . .
C33 C 0.65971(10) 0.6594(15) 0.44984(17) 0.0315(16) Uani 1 1 d . B .
C34A C 0.67754(13) 0.876(2) 0.4050(2) 0.026(2) Uani 0.520(8) 1 d PGDU B 1
C35A C 0.67901(15) 1.130(2) 0.3878(3) 0.085(3) Uani 0.520(8) 1 d PG B 1
H35A H 0.6668 1.2645 0.3851 0.102 Uiso 0.520(8) 1 calc PR B 1
C36A C 0.6983(2) 1.186(2) 0.3748(3) 0.075(3) Uani 0.520(8) 1 d PG B 1
H36A H 0.6993 1.3598 0.3630 0.090 Uiso 0.520(8) 1 calc PR B 1
C37A C 0.71617(14) 0.989(3) 0.3788(3) 0.048(2) Uani 0.520(8) 1 d PGD B 1
C38A C 0.71470(14) 0.736(2) 0.3959(3) 0.075(3) Uani 0.520(8) 1 d PG B 1
H38A H 0.7269 0.6009 0.3987 0.090 Uiso 0.520(8) 1 calc PR B 1
C39A C 0.69539(18) 0.6790(18) 0.4090(3) 0.085(3) Uani 0.520(8) 1 d PG B 1
H39A H 0.6944 0.5056 0.4208 0.102 Uiso 0.520(8) 1 calc PR B 1
C34B C 0.68158(14) 0.904(2) 0.4143(3) 0.026(2) Uani 0.480(8) 1 d PGDU B 2
C35B C 0.67742(14) 1.024(3) 0.3817(3) 0.085(3) Uani 0.480(8) 1 d PG B 2
H35B H 0.6623 1.0843 0.3707 0.102 Uiso 0.480(8) 1 calc PR B 2
C36B C 0.6954(2) 1.055(3) 0.3650(2) 0.075(3) Uani 0.480(8) 1 d PG B 2
H36B H 0.6926 1.1363 0.3427 0.090 Uiso 0.480(8) 1 calc PR B 2
C37B C 0.71761(17) 0.966(3) 0.3810(3) 0.048(2) Uani 0.480(8) 1 d PGD B 2
C38B C 0.72177(12) 0.847(3) 0.4137(3) 0.075(3) Uani 0.480(8) 1 d PG B 2
H38B H 0.7369 0.7862 0.4246 0.090 Uiso 0.480(8) 1 calc PR B 2
C39B C 0.70375(19) 0.816(3) 0.4303(2) 0.085(3) Uani 0.480(8) 1 d PG B 2
H39B H 0.7066 0.7343 0.4526 0.102 Uiso 0.480(8) 1 calc PR B 2
C40 C 0.75209(13) 1.2376(18) 0.32316(19) 0.055(2) Uani 1 1 d . . .
C41 C 0.74920(15) 1.447(2) 0.2976(2) 0.083(3) Uani 1 1 d . B .
H41 H 0.7353 1.5543 0.2920 0.099 Uiso 1 1 calc R . .
C42 C 0.76687(13) 1.4968(17) 0.2807(2) 0.067(2) Uani 1 1 d . . .
H42 H 0.7653 1.6399 0.2635 0.080 Uiso 1 1 calc R B .
C43 C 0.78713(12) 1.3324(16) 0.2893(2) 0.051(2) Uani 1 1 d . B .
H43 H 0.7995 1.3657 0.2783 0.061 Uiso 1 1 calc R . .
C44 C 0.78886(17) 1.128(2) 0.3131(3) 0.091(3) Uani 1 1 d . . .
H44 H 0.8024 1.0131 0.3179 0.110 Uiso 1 1 calc R B .
C45 C 0.77199(15) 1.0771(18) 0.3308(2) 0.079(3) Uani 1 1 d . B .
H45 H 0.7740 0.9342 0.3480 0.095 Uiso 1 1 calc R . .

loop_
_atom_site_aniso_label
_atom_site_aniso_U_11
_atom_site_aniso_U_22
_atom_site_aniso_U_33
_atom_site_aniso_U_23
_atom_site_aniso_U_13
_atom_site_aniso_U_12
O1 0.019(2) 0.043(3) 0.045(3) 0.003(2) 0.012(2) -0.004(2)
O2 0.023(2) 0.044(3) 0.044(3) 0.011(2) 0.015(2) 0.014(2)
O3 0.028(3) 0.050(3) 0.063(3) 0.005(3) 0.022(3) 0.003(2)
N2 0.035(3) 0.040(3) 0.047(4) 0.005(3) 0.018(3) 0.016(3)
N5 0.028(3) 0.044(4) 0.050(4) 0.002(3) 0.015(3) -0.007(3)
N7 0.024(3) 0.039(3) 0.050(4) 0.004(3) 0.023(3) 0.005(2)
N11 0.041(4) 0.052(4) 0.050(4) 0.000(3) 0.017(3) 0.013(3)
N14 0.038(4) 0.073(5) 0.059(4) -0.006(4) 0.020(3) -0.013(3)
N15 0.058(4) 0.063(4) 0.084(5) 0.004(4) 0.044(4) 0.004(3)
N16 0.063(5) 0.057(4) 0.047(4) 0.008(3) 0.018(4) 0.011(3)
N17 0.030(3) 0.035(4) 0.054(4) 0.002(3) 0.013(3) 0.001(3)
N18 0.035(4) 0.054(4) 0.058(4) 0.006(3) 0.023(3) -0.004(3)
C1 0.016(3) 0.032(4) 0.029(4) -0.003(3) 0.006(3) 0.002(3)
C2 0.025(4) 0.041(4) 0.039(4) 0.007(3) 0.016(3) -0.001(3)
C3 0.025(4) 0.053(5) 0.051(5) -0.003(4) 0.011(4) 0.012(3)
C4 0.017(3) 0.038(4) 0.044(4) 0.000(3) 0.016(3) 0.004(3)
C5 0.029(4) 0.021(4) 0.068(5) 0.000(4) 0.023(4) 0.009(3)
C6 0.025(4) 0.031(4) 0.048(4) 0.011(3) 0.013(3) 0.001(3)
C7 0.029(4) 0.038(4) 0.035(4) -0.005(3) 0.010(3) 0.005(3)
C8 0.062(6) 0.041(5) 0.062(6) 0.011(4) 0.028(5) -0.005(4)
C9 0.025(4) 0.073(5) 0.051(5) 0.016(4) -0.002(4) -0.013(4)
C10 0.043(5) 0.075(5) 0.052(5) 0.008(5) 0.015(4) -0.002(4)
C11 0.033(4) 0.043(4) 0.045(5) 0.002(4) 0.014(4) -0.003(3)
C12 0.022(4) 0.051(5) 0.045(4) 0.009(4) 0.005(3) 0.011(3)
C13 0.019(3) 0.024(4) 0.039(4) 0.001(3) 0.013(3) -0.007(3)
C14 0.035(4) 0.057(5) 0.045(5) 0.009(4) 0.010(4) 0.013(4)
C15 0.055(5) 0.060(5) 0.039(5) 0.007(4) 0.016(4) 0.001(4)
C16 0.098(8) 0.111(8) 0.073(7) -0.011(7) 0.020(6) 0.024(7)
C17 0.112(9) 0.049(6) 0.085(8) 0.011(5) 0.058(7) 0.022(6)
C18 0.139(11) 0.105(8) 0.083(8) 0.007(7) 0.050(8) 0.017(8)
C19 0.058(5) 0.048(5) 0.045(5) 0.006(4) 0.026(4) -0.001(4)
C20 0.012(3) 0.037(4) 0.047(5) 0.013(4) 0.010(3) 0.003(3)
C21 0.027(4) 0.031(4) 0.071(6) -0.001(4) 0.020(4) 0.005(3)
C22 0.028(4) 0.041(4) 0.051(5) -0.006(4) 0.016(4) 0.000(3)
C23 0.021(4) 0.036(4) 0.050(5) 0.009(4) 0.017(3) -0.001(3)
C24 0.026(4) 0.042(4) 0.052(5) -0.005(4) 0.018(4) 0.002(3)
C25 0.036(4) 0.062(5) 0.064(5) 0.013(4) 0.014(4) 0.011(4)
C26 0.029(4) 0.047(4) 0.044(4) -0.003(4) 0.016(3) 0.007(3)
C27 0.021(3) 0.033(4) 0.030(4) 0.000(3) 0.011(3) 0.003(3)
C28 0.031(4) 0.043(4) 0.049(5) -0.001(4) 0.018(4) 0.004(3)
C29 0.029(4) 0.042(4) 0.070(6) -0.006(4) 0.020(4) -0.004(3)
C30 0.031(4) 0.047(5) 0.057(5) -0.002(4) 0.016(4) 0.008(3)
C31 0.052(5) 0.077(6) 0.066(6) 0.013(5) 0.011(5) 0.013(5)
C32 0.061(6) 0.058(5) 0.076(6) -0.015(5) 0.028(5) 0.001(4)
C33 0.015(4) 0.047(5) 0.037(4) 0.001(4) 0.014(3) 0.001(3)
C34A 0.025(2) 0.027(2) 0.026(2) -0.0010(14) 0.0052(15) -0.0003(13)
C35A 0.072(6) 0.089(8) 0.097(8) -0.003(6) 0.025(6) -0.009(6)
C36A 0.052(6) 0.087(8) 0.080(8) 0.006(6) 0.004(5) -0.019(6)
C37A 0.035(5) 0.055(5) 0.066(5) -0.002(4) 0.034(4) -0.002(4)
C38A 0.052(6) 0.087(8) 0.080(8) 0.006(6) 0.004(5) -0.019(6)
C39A 0.072(6) 0.089(8) 0.097(8) -0.003(6) 0.025(6) -0.009(6)
C34B 0.025(2) 0.027(2) 0.026(2) -0.0010(14) 0.0052(15) -0.0003(13)
C35B 0.072(6) 0.089(8) 0.097(8) -0.003(6) 0.025(6) -0.009(6)
C36B 0.052(6) 0.087(8) 0.080(8) 0.006(6) 0.004(5) -0.019(6)
C37B 0.035(5) 0.055(5) 0.066(5) -0.002(4) 0.034(4) -0.002(4)
C38B 0.052(6) 0.087(8) 0.080(8) 0.006(6) 0.004(5) -0.019(6)
C39B 0.072(6) 0.089(8) 0.097(8) -0.003(6) 0.025(6) -0.009(6)
C40 0.042(5) 0.078(6) 0.050(5) -0.005(5) 0.022(4) -0.021(4)
C41 0.068(6) 0.106(7) 0.077(7) -0.001(6) 0.019(5) -0.006(5)
C42 0.050(5) 0.089(6) 0.071(6) -0.005(5) 0.037(5) -0.017(5)
C43 0.045(5) 0.050(5) 0.065(6) -0.007(4) 0.028(4) -0.009(4)
C44 0.096(7) 0.078(7) 0.122(9) 0.004(6) 0.069(7) 0.010(5)
C45 0.061(6) 0.086(7) 0.101(7) 0.001(6) 0.040(6) 0.002(5)

loop_
_atom_type_symbol
_atom_type_description
_atom_type_scat_dispersion_real
_atom_type_scat_dispersion_imag
_atom_type_scat_source
C C 0.0033 0.0016 'International Tables Vol C Tables 4.2.6.8 and 6.1.1.4'
H H 0.0000 0.0000 'International Tables Vol C Tables 4.2.6.8 and 6.1.1.4'
N N 0.0061 0.0033 'International Tables Vol C Tables 4.2.6.8 and 6.1.1.4'
O O 0.0106 0.0060 'International Tables Vol C Tables 4.2.6.8 and 6.1.1.4'

loop_
_geom_angle_atom_site_label_1
_geom_angle_atom_site_label_2
_geom_angle_atom_site_label_3
_geom_angle
C20 N2 C21 130.4(6)
C7 N5 C8 131.8(6)
C33 N7 C34B 120.8(6)
C33 N7 C34A 127.3(6)
C34B N7 C34A 16.8(7)
N16 N11 C14 113.8(6)
N15 N14 C40 110.4(6)
N14 N15 C37B 118.3(8)
N14 N15 C37A 112.3(8)
C37B N15 C37A 6.0(10)
N11 N16 C11 114.7(6)
N18 N17 C27 115.1(5)
N17 N18 C24 114.8(5)
C2 C1 C6 120.6(6)
C2 C1 C7 115.5(5)
C6 C1 C7 123.8(6)
C1 C2 C3 120.4(6)
C2 C3 C4 120.2(6)
C2 C3 C20 125.1(6)
C4 C3 C20 114.7(6)
C5 C4 C3 118.5(6)
C4 C5 C6 121.4(5)
C4 C5 C33 124.0(6)
C6 C5 C33 114.6(5)
C5 C6 C1 118.8(6)
O1 C7 N5 119.8(6)
O1 C7 C1 120.1(6)
N5 C7 C1 120.1(6)
C9 C8 C13 120.4(7)
C9 C8 N5 120.1(6)
C13 C8 N5 119.4(7)
C8 C9 C10 121.6(7)
C9 C10 C11 118.7(7)
C10 C11 N16 122.8(7)
C10 C11 C12 121.3(7)
N16 C11 C12 115.9(6)
C13 C12 C11 118.5(6)
C12 C13 C8 119.5(6)
C15 C14 C19 122.1(7)
C15 C14 N11 115.3(7)
C19 C14 N11 122.6(7)
C14 C15 C16 119.2(8)
C15 C16 C17 120.1(10)
C16 C17 C18 119.0(10)
C19 C18 C17 117.7(11)
C14 C19 C18 121.8(9)
O2 C20 N2 125.0(5)
O2 C20 C3 119.4(5)
N2 C20 C3 115.5(6)
C22 C21 N2 121.7(7)
C22 C21 C26 118.7(6)
N2 C21 C26 119.6(6)
C21 C22 C23 122.4(7)
C24 C23 C22 119.0(6)
C23 C24 C25 121.0(6)
C23 C24 N18 117.4(6)
C25 C24 N18 121.6(6)
C26 C25 C24 118.0(7)
C25 C26 C21 120.9(6)
C28 C27 C32 117.9(6)
C28 C27 N17 127.2(6)
C32 C27 N17 114.8(6)
C29 C28 C27 121.7(6)
C28 C29 C30 119.8(6)
C31 C30 C29 119.7(7)
C30 C31 C32 120.0(8)
C27 C32 C31 120.8(7)
O3 C33 N7 127.5(5)
O3 C33 C5 120.3(6)
N7 C33 C5 112.0(5)
C35A C34A C39A 120.0
C35A C34A N7 118.0(8)
C39A C34A N7 120.2(8)
C36A C35A C34A 120.0
C35A C36A C37A 120.0
C36A C37A C38A 120.0
C36A C37A N15 122.1(9)
C38A C37A N15 117.7(9)
C39A C38A C37A 120.0
C38A C39A C34A 120.0
C35B C34B C39B 120.0
C35B C34B N7 111.7(9)
C39B C34B N7 127.7(9)
C34B C35B C36B 120.0
C37B C36B C35B 120.0
C36B C37B C38B 120.0
C36B C37B N15 116.1(10)
C38B C37B N15 123.7(10)
C39B C38B C37B 120.0
C38B C39B C34B 120.0
C45 C40 C41 120.4(7)
C45 C40 N14 126.1(8)
C41 C40 N14 113.4(8)
C42 C41 C40 119.4(8)
C41 C42 C43 119.1(8)
C44 C43 C42 119.4(7)
C43 C44 C45 123.0(9)
C44 C45 C40 118.6(9)

loop_
_geom_bond_atom_site_label_1
_geom_bond_atom_site_label_2
_geom_bond_distance
O1 C7 1.277(7)
O2 C20 1.292(7)
O3 C33 1.169(7)
N2 C20 1.319(7)
N2 C21 1.430(7)
N5 C7 1.328(7)
N5 C8 1.447(8)
N7 C33 1.358(7)
N7 C34B 1.428(6)
N7 C34A 1.428(6)
N11 N16 1.271(7)
N11 C14 1.458(8)
N14 N15 1.263(7)
N14 C40 1.493(8)
N15 C37B 1.458(7)
N15 C37A 1.459(7)
N16 C11 1.394(8)
N17 N18 1.272(7)
N17 C27 1.402(7)
N18 C24 1.449(8)
C1 C2 1.366(7)
C1 C6 1.399(7)
C1 C7 1.456(8)
C2 C3 1.389(8)
C3 C4 1.408(8)
C3 C20 1.505(8)
C4 C5 1.382(8)
C5 C6 1.396(8)
C5 C33 1.585(7)
C8 C9 1.355(9)
C8 C13 1.408(8)
C9 C10 1.374(9)
C10 C11 1.383(9)
C11 C12 1.409(8)
C12 C13 1.383(8)
C14 C15 1.357(9)
C14 C19 1.367(9)
C15 C16 1.385(11)
C16 C17 1.421(12)
C17 C18 1.431(12)
C18 C19 1.372(11)
C21 C22 1.354(8)
C21 C26 1.431(9)
C22 C23 1.393(8)
C23 C24 1.379(8)
C24 C25 1.427(8)
C25 C26 1.381(8)
C27 C28 1.381(7)
C27 C32 1.392(9)
C28 C29 1.375(8)
C29 C30 1.406(9)
C30 C31 1.356(9)
C31 C32 1.411(10)
C34A C35A 1.3900
C34A C39A 1.3900
C35A C36A 1.3900
C36A C37A 1.3900
C37A C38A 1.3900
C38A C39A 1.3900
C34B C35B 1.3900
C34B C39B 1.3900
C35B C36B 1.3900
C36B C37B 1.3900
C37B C38B 1.3900
C38B C39B 1.3900
C40 C45 1.377(10)
C40 C41 1.401(10)
C41 C42 1.392(10)
C42 C43 1.406(10)
C43 C44 1.342(10)
C44 C45 1.373(10)

loop_
_platon_squeeze_void_nr
_platon_squeeze_void_average_x
_platon_squeeze_void_average_y
_platon_squeeze_void_average_z
_platon_squeeze_void_volume
_platon_squeeze_void_count_electrons
_platon_squeeze_void_content
1 0.250 0.440 0.000 327 180 ' '
2 0.750 -0.052 0.000 327 180 ' '
3 0.500 0.416 0.250 676 270 ' '
4 1.000 0.916 0.250 676 270 ' '
5 0.250 -0.108 0.500 327 180 ' '
6 0.750 0.392 0.500 327 180 ' '
7 0.500 0.485 0.750 676 268 ' '
8 1.000 -0.015 0.750 676 268 ' '
